data_4516593
loop_
_publ_author_name
'Lv, Xiaoqing'
'Xia, Danyu'
'Zuo, Ying'
'Wu, Xiaoqin'
'Wei, Xuehong'
'Wang, Pi'

_publ_section_title
;
 Gemini-Type Supramolecular Amphiphile Based on a Water-Soluble
 Pillar[5]arene and an Azastilbene Guest and Its Application in
 Stimuli-Responsive Self-Assemblies.
;
_journal_issue 25
_journal_name_full 'Langmuir : the ACS journal of surfaces and colloids'
_journal_page_first 8383
_journal_page_last 8388
_journal_paper_doi 10.1021/acs.langmuir.9b01188
_journal_volume 35
_journal_year 2019
_chemical_formula_moiety '2(I), 2(C13 H13 N2), N'
_chemical_formula_sum 'C26 H26 I2 N5'
_chemical_formula_weight 662.32
_space_group_crystal_system monoclinic
_space_group_IT_number 14
_space_group_name_Hall '-P 2ybc'
_space_group_name_H-M_alt 'P 1 21/c 1'
_atom_sites_solution_hydrogens geom
_atom_sites_solution_primary dual
_audit_creation_date 2018-06-14
_audit_creation_method
;
Olex2 1.2
(compiled 2018.05.18 svn.r3508 for OlexSys, GUI svn.r5497)
;
_cell_angle_alpha 90
_cell_angle_beta 111.552(2)
_cell_angle_gamma 90
_cell_formula_units_Z 4
_cell_length_a 11.1255(9)
_cell_length_b 20.0207(16)
_cell_length_c 12.9989(10)
_cell_measurement_reflns_used 9273
_cell_measurement_temperature 200(2)
_cell_measurement_theta_max 37.15
_cell_measurement_theta_min 2.90
_cell_volume 2692.9(4)
_computing_cell_refinement 'SAINT v8.37A (Bruker, 2015)'
_computing_data_reduction 'SAINT v8.37A (Bruker, 2015)'
_computing_molecular_graphics 'Olex2 (Dolomanov et al., 2009)'
_computing_publication_material 'Olex2 (Dolomanov et al., 2009)'
_computing_structure_refinement 'XL (Sheldrick, 2008)'
_computing_structure_solution 'XT (Sheldrick, 2015)'
_diffrn_ambient_temperature 200.0
_diffrn_measured_fraction_theta_full 0.991
_diffrn_measured_fraction_theta_max 0.991
_diffrn_measurement_device_type 'Bruker APEX-II CCD'
_diffrn_measurement_method '\f and \w scans'
_diffrn_radiation_type MoK\a
_diffrn_radiation_wavelength 0.71073
_diffrn_reflns_av_R_equivalents 0.0294
_diffrn_reflns_av_unetI/netI 0.0236
_diffrn_reflns_Laue_measured_fraction_full 0.991
_diffrn_reflns_Laue_measured_fraction_max 0.991
_diffrn_reflns_limit_h_max 13
_diffrn_reflns_limit_h_min -13
_diffrn_reflns_limit_k_max 23
_diffrn_reflns_limit_k_min -23
_diffrn_reflns_limit_l_max 14
_diffrn_reflns_limit_l_min -15
_diffrn_reflns_number 19531
_diffrn_reflns_point_group_measured_fraction_full 0.991
_diffrn_reflns_point_group_measured_fraction_max 0.991
_diffrn_reflns_theta_full 25.008
_diffrn_reflns_theta_max 25.008
_diffrn_reflns_theta_min 2.831
_diffrn_standards_number 0
_exptl_absorpt_coefficient_mu 2.358
_exptl_absorpt_correction_T_max 0.7474
_exptl_absorpt_correction_T_min 0.6023
_exptl_absorpt_correction_type multi-scan
_exptl_absorpt_process_details
;
SADABS-2016/2 (Bruker,2016/2) was used for absorption correction.
wR2(int) was 0.0942 before and 0.0532 after correction.
The Ratio of minimum to maximum transmission is 0.8059.
The \l/2 correction factor is Not present.
;
_exptl_crystal_colour yellow
_exptl_crystal_density_diffrn 1.634
_exptl_crystal_description block
_exptl_crystal_F_000 1292
_refine_diff_density_max 0.729
_refine_diff_density_min -0.589
_refine_diff_density_rms 0.069
_refine_ls_extinction_method none
_refine_ls_goodness_of_fit_ref 1.050
_refine_ls_hydrogen_treatment constr
_refine_ls_matrix_type full
_refine_ls_number_parameters 300
_refine_ls_number_reflns 4711
_refine_ls_number_restraints 0
_refine_ls_restrained_S_all 1.050
_refine_ls_R_factor_all 0.0276
_refine_ls_R_factor_gt 0.0246
_refine_ls_shift/su_max 0.002
_refine_ls_shift/su_mean 0.000
_refine_ls_structure_factor_coef Fsqd
_refine_ls_weighting_details 'w=1/[\s^2^(Fo^2^)+(0.0261P)^2^+3.2439P] where P=(Fo^2^+2Fc^2^)/3'
_refine_ls_weighting_scheme calc
_refine_ls_wR_factor_gt 0.0618
_refine_ls_wR_factor_ref 0.0632
_reflns_Friedel_coverage 0.000
_reflns_number_gt 4306
_reflns_number_total 4711
_reflns_threshold_expression 'I > 2\s(I)'
_cod_data_source_file la9b01188_si_002.cif
_cod_data_source_block mo_180612c_0m
_cod_database_code 4516593
_shelx_shelxl_version_number 2014/7
_shelx_space_group_comment
;
The symmetry employed for this shelxl refinement is uniquely defined
by the following loop, which should always be used as a source of
symmetry information in preference to the above space-group names.
They are only intended as comments.
;
_exptl_absorpt_special_details SADABS
_olex2_refinement_description
;
1. Fixed Uiso
 At 1.2 times of:
  All C(H) groups
 At 1.5 times of:
  All C(H,H,H) groups
2.a Aromatic/amide H refined with riding coordinates:
 C007(H007), C008(H008), C009(H009), C00E(H00E), C00F(H00F), C00G(H00G),
 C00H(H00H), C00I(H00I), C00J(H00J), C00K(H00K), C00M(H00M), C00N(H00N),
 C00O(H00O), C00P(H00P), C00Q(H00Q), C00R(H00R), C00S(H00S), C00T(H00T),
 C00U(H00U), C00V(H00V)
2.b Idealised Me refined as rotating group:
 C00W(H00A,H00B,H00C), C00X(H00D,H00L,H00W)
;
_olex2_submission_special_instructions 'No special instructions were received'

loop_
_space_group_symop_operation_xyz
'x, y, z'
'-x, y+1/2, -z+1/2'
'-x, -y, -z'
'x, -y-1/2, z-1/2'

loop_
_atom_site_label
_atom_site_type_symbol
_atom_site_fract_x
_atom_site_fract_y
_atom_site_fract_z
_atom_site_U_iso_or_equiv
_atom_site_adp_type
_atom_site_occupancy
_atom_site_site_symmetry_order
_atom_site_calc_flag
_atom_site_refinement_flags_posn
I001 I 0.45534(2) 0.39997(2) 0.74049(2) 0.04047(8) Uani 1 1 d .
I002 I 0.14258(2) 0.65736(2) 0.86262(2) 0.04562(8) Uani 1 1 d .
N003 N 0.6209(2) 0.28856(12) 0.35104(19) 0.0310(5) Uani 1 1 d .
N004 N -0.1068(2) 0.65185(12) 0.1920(2) 0.0320(5) Uani 1 1 d .
N005 N 0.1067(3) 0.62170(13) 0.4833(2) 0.0392(6) Uani 1 1 d .
N006 N 0.4168(3) 0.32327(13) 0.0598(2) 0.0418(6) Uani 1 1 d .
C007 C 0.5284(3) 0.39604(14) 0.3351(2) 0.0294(6) Uani 1 1 d .
H007 H 0.5220 0.4405 0.3083 0.035 Uiso 1 1 calc R
C008 C 0.6093(3) 0.35192(14) 0.3134(2) 0.0299(6) Uani 1 1 d .
H008 H 0.6583 0.3660 0.2709 0.036 Uiso 1 1 calc R
C009 C 0.4702(3) 0.31036(14) 0.4354(2) 0.0319(6) Uani 1 1 d .
H009 H 0.4228 0.2950 0.4785 0.038 Uiso 1 1 calc R
C00A C 0.4548(3) 0.37597(14) 0.3968(2) 0.0286(6) Uani 1 1 d .
N00B N -0.0709(3) 0.67792(15) 0.5740(3) 0.0541(8) Uani 1 1 d .
C00C C 0.0304(3) 0.54571(14) 0.1539(2) 0.0276(6) Uani 1 1 d .
C00D C 0.2722(3) 0.43166(14) 0.0894(2) 0.0296(6) Uani 1 1 d .
C00E C 0.0457(3) 0.61070(14) 0.1204(2) 0.0313(6) Uani 1 1 d .
H00E H 0.1043 0.6189 0.0840 0.038 Uiso 1 1 calc R
C00F C 0.2531(3) 0.59595(14) 0.3930(2) 0.0320(6) Uani 1 1 d .
H00F H 0.2995 0.6112 0.3490 0.038 Uiso 1 1 calc R
C00G C 0.1738(3) 0.63906(15) 0.4210(2) 0.0365(7) Uani 1 1 d .
H00G H 0.1665 0.6837 0.3946 0.044 Uiso 1 1 calc R
C00H C -0.0234(3) 0.66226(14) 0.1400(2) 0.0332(6) Uani 1 1 d .
H00H H -0.0126 0.7061 0.1167 0.040 Uiso 1 1 calc R
C00I C 0.1997(3) 0.49027(14) 0.1033(2) 0.0303(6) Uani 1 1 d .
H00I H 0.2243 0.5328 0.0852 0.036 Uiso 1 1 calc R
C00J C 0.5524(3) 0.26808(14) 0.4120(2) 0.0333(6) Uani 1 1 d .
H00J H 0.5617 0.2235 0.4389 0.040 Uiso 1 1 calc R
C00K C 0.1029(3) 0.48809(14) 0.1392(2) 0.0311(6) Uani 1 1 d .
H00K H 0.0785 0.4454 0.1568 0.037 Uiso 1 1 calc R
C00L C 0.2654(3) 0.53001(14) 0.4289(2) 0.0300(6) Uani 1 1 d .
C00M C 0.2458(3) 0.36637(15) 0.1117(2) 0.0351(6) Uani 1 1 d .
H00M H 0.1780 0.3574 0.1376 0.042 Uiso 1 1 calc R
C00N C 0.1961(3) 0.51142(15) 0.4950(3) 0.0359(7) Uani 1 1 d .
H00N H 0.2012 0.4672 0.5226 0.043 Uiso 1 1 calc R
C00O C 0.1205(3) 0.55867(16) 0.5193(3) 0.0403(7) Uani 1 1 d .
H00O H 0.0747 0.5454 0.5649 0.048 Uiso 1 1 calc R
C00P C 0.3730(3) 0.44070(15) 0.0521(2) 0.0353(7) Uani 1 1 d .
H00P H 0.3949 0.4843 0.0358 0.042 Uiso 1 1 calc R
C00Q C -0.0598(3) 0.53646(15) 0.2036(2) 0.0331(6) Uani 1 1 d .
H00Q H -0.0757 0.4929 0.2245 0.040 Uiso 1 1 calc R
C00R C 0.4413(3) 0.38588(17) 0.0388(3) 0.0414(7) Uani 1 1 d .
H00R H 0.5098 0.3933 0.0131 0.050 Uiso 1 1 calc R
C00S C 0.3499(3) 0.48436(14) 0.3991(2) 0.0319(6) Uani 1 1 d .
H00S H 0.3980 0.5026 0.3586 0.038 Uiso 1 1 calc R
C00T C -0.1261(3) 0.58995(15) 0.2225(3) 0.0360(7) Uani 1 1 d .
H00T H -0.1864 0.5831 0.2577 0.043 Uiso 1 1 calc R
C00U C 0.3656(3) 0.41969(14) 0.4236(2) 0.0322(6) Uani 1 1 d .
H00U H 0.3152 0.4006 0.4613 0.039 Uiso 1 1 calc R
C00V C 0.3195(3) 0.31480(16) 0.0956(3) 0.0399(7) Uani 1 1 d .
H00V H 0.2999 0.2706 0.1109 0.048 Uiso 1 1 calc R
C00W C 0.7107(3) 0.24232(16) 0.3290(3) 0.0460(8) Uani 1 1 d .
H00A H 0.6623 0.2049 0.2842 0.069 Uiso 1 1 calc GR
H00B H 0.7727 0.2254 0.3992 0.069 Uiso 1 1 calc GR
H00C H 0.7573 0.2658 0.2888 0.069 Uiso 1 1 calc GR
C00X C -0.1745(3) 0.70920(16) 0.2173(3) 0.0481(8) Uani 1 1 d .
H00D H -0.1198 0.7292 0.2877 0.072 Uiso 1 1 calc GR
H00L H -0.2557 0.6940 0.2226 0.072 Uiso 1 1 calc GR
H00W H -0.1931 0.7425 0.1582 0.072 Uiso 1 1 calc GR

loop_
_atom_site_aniso_label
_atom_site_aniso_U_11
_atom_site_aniso_U_22
_atom_site_aniso_U_33
_atom_site_aniso_U_23
_atom_site_aniso_U_13
_atom_site_aniso_U_12
I001 0.04024(13) 0.04391(13) 0.04430(13) 0.01331(9) 0.02384(10) 0.00344(9)
I002 0.05972(15) 0.03711(12) 0.05156(14) -0.00436(9) 0.03401(12) -0.01410(10)
N003 0.0307(13) 0.0297(12) 0.0324(13) -0.0006(10) 0.0115(10) -0.0066(10)
N004 0.0262(12) 0.0312(13) 0.0382(14) -0.0058(10) 0.0115(11) -0.0006(10)
N005 0.0385(14) 0.0347(14) 0.0411(15) -0.0059(12) 0.0107(12) -0.0012(12)
N006 0.0484(16) 0.0385(14) 0.0405(15) -0.0090(12) 0.0188(13) 0.0046(13)
C007 0.0290(15) 0.0300(14) 0.0240(14) 0.0056(11) 0.0036(11) -0.0035(12)
C008 0.0303(15) 0.0327(15) 0.0241(14) 0.0027(11) 0.0067(11) -0.0083(12)
C009 0.0328(15) 0.0320(15) 0.0319(15) 0.0019(12) 0.0130(12) -0.0076(12)
C00A 0.0273(14) 0.0317(14) 0.0223(13) -0.0007(11) 0.0038(11) -0.0049(12)
N00B 0.0561(19) 0.0435(16) 0.067(2) -0.0069(15) 0.0274(16) 0.0125(14)
C00C 0.0239(14) 0.0311(14) 0.0225(13) -0.0050(11) 0.0025(11) -0.0023(11)
C00D 0.0294(14) 0.0322(14) 0.0225(14) -0.0039(11) 0.0040(11) 0.0007(12)
C00E 0.0307(15) 0.0363(15) 0.0278(14) -0.0003(12) 0.0119(12) 0.0000(12)
C00F 0.0309(15) 0.0348(15) 0.0248(14) 0.0001(12) 0.0039(12) -0.0077(12)
C00G 0.0412(17) 0.0280(14) 0.0306(15) -0.0014(12) 0.0016(13) -0.0038(13)
C00H 0.0335(16) 0.0310(15) 0.0347(16) 0.0021(12) 0.0122(13) -0.0028(12)
C00I 0.0302(15) 0.0307(14) 0.0280(14) 0.0007(12) 0.0085(12) -0.0001(12)
C00J 0.0353(16) 0.0268(14) 0.0377(16) 0.0025(12) 0.0134(13) -0.0078(12)
C00K 0.0322(15) 0.0303(14) 0.0289(15) -0.0018(12) 0.0088(12) -0.0026(12)
C00L 0.0272(14) 0.0334(15) 0.0242(14) -0.0008(11) 0.0033(11) -0.0026(12)
C00M 0.0307(15) 0.0381(16) 0.0363(16) -0.0045(13) 0.0121(13) -0.0024(13)
C00N 0.0372(17) 0.0301(15) 0.0394(17) 0.0028(13) 0.0128(13) -0.0034(13)
C00O 0.0383(17) 0.0413(17) 0.0449(18) -0.0026(14) 0.0196(14) -0.0062(14)
C00P 0.0413(17) 0.0352(16) 0.0324(16) 0.0020(13) 0.0172(13) 0.0033(13)
C00Q 0.0317(15) 0.0305(15) 0.0380(16) -0.0019(13) 0.0140(13) -0.0047(12)
C00R 0.0471(19) 0.0472(19) 0.0367(17) -0.0027(14) 0.0234(15) 0.0032(15)
C00S 0.0284(15) 0.0373(16) 0.0276(14) 0.0029(12) 0.0073(12) -0.0042(12)
C00T 0.0320(16) 0.0371(16) 0.0438(17) -0.0052(13) 0.0197(14) -0.0071(13)
C00U 0.0337(16) 0.0348(15) 0.0289(15) 0.0005(12) 0.0125(12) -0.0063(13)
C00V 0.0446(18) 0.0306(16) 0.0440(18) -0.0070(14) 0.0156(15) -0.0025(14)
C00W 0.050(2) 0.0337(16) 0.065(2) -0.0011(16) 0.0338(18) 0.0018(15)
C00X 0.0417(19) 0.0370(17) 0.072(2) -0.0105(17) 0.0284(18) 0.0054(15)

loop_
_atom_type_symbol
_atom_type_description
_atom_type_scat_dispersion_real
_atom_type_scat_dispersion_imag
_atom_type_scat_source
C C 0.0033 0.0016 'International Tables Vol C Tables 4.2.6.8 and 6.1.1.4'
H H 0.0000 0.0000 'International Tables Vol C Tables 4.2.6.8 and 6.1.1.4'
I I -0.4742 1.8119 'International Tables Vol C Tables 4.2.6.8 and 6.1.1.4'
N N 0.0061 0.0033 'International Tables Vol C Tables 4.2.6.8 and 6.1.1.4'

loop_
_geom_angle_atom_site_label_1
_geom_angle_atom_site_label_2
_geom_angle_atom_site_label_3
_geom_angle
C008 N003 C00J 120.0(3)
C008 N003 C00W 120.3(2)
C00J N003 C00W 119.7(2)
C00H N004 C00X 119.5(3)
C00T N004 C00H 120.3(2)
C00T N004 C00X 120.1(3)
C00G N005 C00O 116.2(3)
C00R N006 C00V 116.3(3)
C008 C007 C00A 120.2(3)
N003 C008 C007 121.1(3)
C00J C009 C00A 120.6(3)
C007 C00A C00U 123.9(3)
C009 C00A C007 117.1(3)
C009 C00A C00U 119.0(3)
C00E C00C C00K 123.8(3)
C00Q C00C C00E 117.3(3)
C00Q C00C C00K 118.9(3)
C00M C00D C00I 123.7(3)
C00P C00D C00I 119.3(3)
C00P C00D C00M 117.0(3)
C00H C00E C00C 120.2(3)
C00G C00F C00L 120.0(3)
N005 C00G C00F 123.7(3)
N004 C00H C00E 120.9(3)
C00K C00I C00D 124.8(3)
N003 C00J C009 120.9(3)
C00I C00K C00C 125.5(3)
C00F C00L C00N 116.8(3)
C00F C00L C00S 119.8(3)
C00N C00L C00S 123.3(3)
C00V C00M C00D 119.2(3)
C00O C00N C00L 118.6(3)
N005 C00O C00N 124.7(3)
C00R C00P C00D 119.5(3)
C00T C00Q C00C 120.4(3)
N006 C00R C00P 124.0(3)
C00U C00S C00L 125.9(3)
N004 C00T C00Q 120.8(3)
C00S C00U C00A 124.7(3)
N006 C00V C00M 124.0(3)

loop_
_geom_bond_atom_site_label_1
_geom_bond_atom_site_label_2
_geom_bond_distance
N003 C008 1.349(4)
N003 C00J 1.349(4)
N003 C00W 1.466(4)
N004 C00H 1.349(4)
N004 C00T 1.343(4)
N004 C00X 1.475(4)
N005 C00G 1.333(4)
N005 C00O 1.335(4)
N006 C00R 1.332(4)
N006 C00V 1.336(4)
C007 C008 1.362(4)
C007 C00A 1.400(4)
C009 C00A 1.394(4)
C009 C00J 1.360(4)
C00A C00U 1.458(4)
C00C C00E 1.402(4)
C00C C00K 1.460(4)
C00C C00Q 1.391(4)
C00D C00I 1.472(4)
C00D C00M 1.393(4)
C00D C00P 1.387(4)
C00E C00H 1.366(4)
C00F C00G 1.376(4)
C00F C00L 1.390(4)
C00I C00K 1.322(4)
C00L C00N 1.399(4)
C00L C00S 1.462(4)
C00M C00V 1.382(4)
C00N C00O 1.378(4)
C00P C00R 1.381(4)
C00Q C00T 1.373(4)
C00S C00U 1.330(4)
